data_9014235
loop_
_publ_author_name
'Lavina, B.'
'Dera, P.'
'Kim, E.'
'Meng, Y.'
'Downs, R. T.'
'Weck, P. F.'
'Sutton, S. R.'
'Zhao, Y.'

_publ_section_title
;
 Discovery of the recoverable high-pressure iron oxide Fe4O5
 Note: P = 10 GPa
;
_journal_name_full 'Proceedings of the National Academy of Sciences'
_journal_page_first 17281
_journal_page_last 17284
_journal_paper_doi 10.1073/pnas.1107573108
_journal_volume 108
_journal_year 2011
_chemical_compound_source Synthetic
_chemical_formula_sum 'Fe4 O5'
_space_group_IT_number 63
_symmetry_space_group_name_Hall '-C 2c 2'
_symmetry_space_group_name_H-M 'C m c m'
_cell_angle_alpha 90
_cell_angle_beta 90
_cell_angle_gamma 90
_cell_length_a 2.8430
_cell_length_b 9.700
_cell_length_c 12.29
_cell_formula_units_Z 4
_cell_volume 338.923
_database_code_amcsd 0018509
_exptl_crystal_density_diffrn 5.946
_cod_database_code 9014235
_amcsd_formula_title Fe4O5

loop_
_space_group_symop_operation_xyz
x,y,z
1/2+x,1/2+y,z
x,-y,1/2+z
1/2+x,1/2-y,1/2+z
-x,y,1/2-z
1/2-x,1/2+y,1/2-z
-x,y,z
1/2-x,1/2+y,z
x,-y,-z
1/2+x,1/2-y,-z
x,y,1/2-z
1/2+x,1/2+y,1/2-z
-x,-y,1/2+z
1/2-x,1/2-y,1/2+z
-x,-y,-z
1/2-x,1/2-y,-z

loop_
_atom_site_label
_atom_site_fract_x
_atom_site_fract_y
_atom_site_fract_z
_atom_site_U_iso_or_equiv
Fe1 0.00000 0.00000 0.00000 0.02000
Fe2 0.00000 0.26160 0.11310 0.02000
Fe3 0.00000 0.50480 0.25000 0.02000
O1 0.00000 0.15800 0.25000 0.02000
O2 0.00000 0.36500 0.55000 0.02000
O3 0.00000 0.08500 0.64300 0.02000

loop_
_cod_related_entry_id
_cod_related_entry_database
_cod_related_entry_code
1 AMCSD 0018509
